data_1562498
loop_
_publ_author_name
'Bang, Seong-eun'
'Pan, Zhi'
'Kim, Yeong Hun'
'Lee, Dong Woo'
'Ok, Kang Min'

_publ_section_title
;
 Y2MoSe3O12 and Y2MoTe3O12: Solid-state synthesis, structure
 determination, and characterization of two new quaternary mixed metal
 oxides containing asymmetric coordination environment
;
_journal_name_full 'Journal of Solid State Chemistry'
_journal_page_first 65
_journal_page_last 70
_journal_paper_doi 10.1016/j.jssc.2013.10.002
_journal_volume 208
_journal_year 2013
_chemical_formula_sum 'Mo O12 Te3 Y2'
_chemical_formula_weight 848.56
_space_group_IT_number 62
_space_group_name_Hall '-P 2ac 2n'
_space_group_name_H-M_alt 'P n m a'
_symmetry_cell_setting orthorhombic
_symmetry_space_group_name_H-M 'P n m a'
_atom_sites_solution_primary direct
_atom_sites_solution_secondary difmap
_cell_angle_alpha 90
_cell_angle_beta 90
_cell_angle_gamma 90
_cell_formula_units_Z 4
_cell_length_a 17.4570(18)
_cell_length_b 11.0971(13)
_cell_length_c 5.1840(6)
_cell_measurement_temperature 298.0(2)
_cell_volume 1004.3(2)
_computing_structure_refinement 'SHELXL-97 (Sheldrick, 1997)'
_diffrn_ambient_temperature 298.0(2)
_diffrn_measured_fraction_theta_full 0.954
_diffrn_measured_fraction_theta_max 0.853
_diffrn_measurement_device_type 'Bruker SMART Breeze'
_diffrn_measurement_method CCD
_diffrn_radiation_monochromator graphite
_diffrn_radiation_type MoK\a
_diffrn_radiation_wavelength 0.71073
_diffrn_reflns_av_R_equivalents 0.1222
_diffrn_reflns_av_unetI/netI 0.071
_diffrn_reflns_limit_h_max 22
_diffrn_reflns_limit_h_min -22
_diffrn_reflns_limit_k_max 13
_diffrn_reflns_limit_k_min -12
_diffrn_reflns_limit_l_max 6
_diffrn_reflns_limit_l_min -6
_diffrn_reflns_number 9017
_diffrn_reflns_theta_full 25
_diffrn_reflns_theta_max 28.32
_diffrn_reflns_theta_min 2.33
_exptl_absorpt_coefficient_mu 21.296
_exptl_absorpt_correction_T_max 0.64
_exptl_absorpt_correction_T_min 0.49
_exptl_absorpt_correction_type empirical
_exptl_absorpt_process_details
; 
 SADABS(Blessing, 1995) 
;
_exptl_crystal_colour 'Light Yellow'
_exptl_crystal_density_diffrn 5.612
_exptl_crystal_density_method 'not measured'
_exptl_crystal_description Plate
_exptl_crystal_F_000 1488
_exptl_crystal_size_max 0.042
_exptl_crystal_size_mid 0.028
_exptl_crystal_size_min 0.021
_refine_diff_density_max 2.153
_refine_diff_density_min -1.874
_refine_diff_density_rms 0.376
_refine_ls_extinction_coef 0.00028(5)
_refine_ls_extinction_expression Fc^*^=kFc[1+0.001xFc^2^\l^3^/sin(2\q)]^-1/4^
_refine_ls_extinction_method SHELXL
_refine_ls_goodness_of_fit_ref 0.927
_refine_ls_matrix_type full
_refine_ls_number_parameters 60
_refine_ls_number_reflns 1117
_refine_ls_number_restraints 0
_refine_ls_restrained_S_all 0.927
_refine_ls_R_factor_all 0.0653
_refine_ls_R_factor_gt 0.0362
_refine_ls_shift/su_max 0
_refine_ls_shift/su_mean 0
_refine_ls_structure_factor_coef Fsqd
_refine_ls_weighting_details 'calc w=1/[\s^2^(Fo^2^)+(0.0241P)^2^+0.0000P] where P=(Fo^2^+2Fc^2^)/3'
_refine_ls_weighting_scheme calc
_refine_ls_wR_factor_gt 0.0695
_refine_ls_wR_factor_ref 0.0763
_reflns_number_gt 741
_reflns_number_total 1117
_reflns_threshold_expression >2s\(I)
_cod_data_source_file JSSC-2013-208-65.cif
_cod_data_source_block Y2MoTe3O12
_cod_depositor_comments
;
The following automatic conversions were performed:

data item '_exptl_absorpt_correction_type' value 'EMPIRICAL' was
changed to 'empirical' in accordance with the built-in table derived
from the CIF Core dictionary named 'cif_core.dic' version 2.4.5 last
updated on 2014-11-21.

data item '_symmetry_cell_setting' value 'Orthorhombic' was changed
to 'orthorhombic' in accordance with the built-in table derived from
the CIF Core dictionary named 'cif_core.dic' version 2.4.5 last
updated on 2014-11-21.

Automatic conversion script
Id: cif_fix_values 8369 2020-08-20 11:38:08Z andrius 
;
_cod_original_sg_symbol_H-M Pnma
_cod_database_code 1562498

loop_
_symmetry_equiv_pos_as_xyz
'x, y, z'
'-x+1/2, -y, z+1/2'
'-x, y+1/2, -z'
'x+1/2, -y+1/2, -z+1/2'
'-x, -y, -z'
'x-1/2, y, -z-1/2'
'x, -y-1/2, z'
'-x-1/2, y-1/2, z-1/2'

loop_
_atom_site_label
_atom_site_type_symbol
_atom_site_fract_x
_atom_site_fract_y
_atom_site_fract_z
_atom_site_U_iso_or_equiv
_atom_site_adp_type
_atom_site_occupancy
_atom_site_symmetry_multiplicity
_atom_site_calc_flag
_atom_site_refinement_flags
_atom_site_disorder_assembly
_atom_site_disorder_group
Te1 Te 0.04786(4) 0.25 0.77987(13) 0.0072(2) Uani 1 2 d S . .
Te2 Te -0.16967(3) -0.08616(5) 0.77118(9) 0.0097(2) Uani 1 1 d . . .
Mo1 Mo -0.17954(6) 0.25 0.76076(16) 0.0107(3) Uani 1 2 d S . .
Y1 Y -0.06110(4) 0.07841(8) 1.25315(13) 0.0092(2) Uani 1 1 d . . .
O1 O -0.0349(4) 0.25 1.0146(12) 0.0116(18) Uiso 1 2 d S . .
O2 O 0.0110(3) 0.1159(4) 0.5986(8) 0.0100(13) Uiso 1 1 d . . .
O3 O -0.0716(3) -0.0627(4) 0.9166(9) 0.0094(13) Uiso 1 1 d . . .
O4 O -0.1721(3) 0.1206(4) 0.9623(9) 0.0125(13) Uiso 1 1 d . . .
O5 O -0.1598(3) -0.0118(5) 0.4575(8) 0.0122(13) Uiso 1 1 d . . .
O6 O -0.1415(4) -0.25 0.6479(12) 0.0092(17) Uiso 1 2 d S . .
O7 O -0.1213(4) 0.25 0.4776(12) 0.0096(18) Uiso 1 2 d S . .
O8 O -0.2683(5) 0.25 0.6545(14) 0.027(2) Uiso 1 2 d S . .

loop_
_atom_site_aniso_label
_atom_site_aniso_U_11
_atom_site_aniso_U_22
_atom_site_aniso_U_33
_atom_site_aniso_U_23
_atom_site_aniso_U_13
_atom_site_aniso_U_12
Te1 0.0082(4) 0.0054(5) 0.0080(4) 0 -0.0009(3) 0
Te2 0.0088(3) 0.0095(4) 0.0108(3) 0.0016(2) 0.0003(2) 0.0004(3)
Mo1 0.0174(6) 0.0079(8) 0.0068(6) 0 0.0063(4) 0
Y1 0.0095(5) 0.0099(7) 0.0082(5) -0.0004(3) -0.0008(3) 0.0002(3)

loop_
_atom_type_symbol
_atom_type_description
_atom_type_scat_dispersion_real
_atom_type_scat_dispersion_imag
_atom_type_scat_source
O O 0.0106 0.006 'International Tables Vol C Tables 4.2.6.8 and 6.1.1.4'
Y Y -2.7962 3.5667 'International Tables Vol C Tables 4.2.6.8 and 6.1.1.4'
Mo Mo -1.6832 0.6857 'International Tables Vol C Tables 4.2.6.8 and 6.1.1.4'
Te Te -0.5308 1.6751 'International Tables Vol C Tables 4.2.6.8 and 6.1.1.4'

loop_
_geom_angle_atom_site_label_1
_geom_angle_atom_site_label_2
_geom_angle_atom_site_label_3
_geom_angle
_geom_angle_site_symmetry_1
_geom_angle_site_symmetry_3
O2 Te1 O2 105.1(3) . 7_565
O2 Te1 O1 93.45(19) . .
O2 Te1 O1 93.45(19) 7_565 .
O2 Te1 Y1 124.99(15) . 7_565
O2 Te1 Y1 75.11(14) 7_565 7_565
O1 Te1 Y1 33.54(7) . 7_565
O2 Te1 Y1 75.11(14) . .
O2 Te1 Y1 124.99(15) 7_565 .
O1 Te1 Y1 33.54(7) . .
Y1 Te1 Y1 63.05(3) 7_565 .
O5 Te2 O3 101.9(2) . .
O5 Te2 O6 95.9(2) . .
O3 Te2 O6 91.7(2) . .
O5 Te2 O4 86.57(19) . .
O3 Te2 O4 74.35(18) . .
O6 Te2 O4 166.1(2) . .
O5 Te2 Y1 109.59(16) . .
O3 Te2 Y1 35.14(14) . .
O6 Te2 Y1 123.52(19) . .
O4 Te2 Y1 43.44(11) . .
O8 Mo1 O4 105.4(2) . 7_565
O8 Mo1 O4 105.4(2) . .
O4 Mo1 O4 107.5(3) 7_565 .
O8 Mo1 O7 105.1(3) . .
O4 Mo1 O7 116.15(19) 7_565 .
O4 Mo1 O7 116.15(19) . .
O2 Y1 O5 97.84(16) 1_556 1_556
O2 Y1 O1 99.5(2) 1_556 .
O5 Y1 O1 140.0(2) 1_556 .
O2 Y1 O3 139.89(18) 1_556 .
O5 Y1 O3 89.60(17) 1_556 .
O1 Y1 O3 99.61(17) . .
O2 Y1 O2 73.15(18) 1_556 5_557
O5 Y1 O2 74.64(17) 1_556 5_557
O1 Y1 O2 145.1(2) . 5_557
O3 Y1 O2 71.02(15) . 5_557
O2 Y1 O7 73.59(19) 1_556 1_556
O5 Y1 O7 78.21(18) 1_556 1_556
O1 Y1 O7 72.63(18) . 1_556
O3 Y1 O7 146.17(19) . 1_556
O2 Y1 O7 133.11(17) 5_557 1_556
O2 Y1 O3 76.77(16) 1_556 5_557
O5 Y1 O3 147.89(17) 1_556 5_557
O1 Y1 O3 71.60(19) . 5_557
O3 Y1 O3 76.32(17) . 5_557
O2 Y1 O3 73.52(16) 5_557 5_557
O7 Y1 O3 128.22(18) 1_556 5_557
O2 Y1 O4 152.60(17) 1_556 .
O5 Y1 O4 76.97(16) 1_556 .
O1 Y1 O4 71.2(2) . .
O3 Y1 O4 67.45(16) . .
O2 Y1 O4 129.12(16) 5_557 .
O7 Y1 O4 79.02(19) 1_556 .
O3 Y1 O4 121.49(15) 5_557 .
O2 Y1 Te2 160.44(13) 1_556 .
O5 Y1 Te2 72.62(12) 1_556 .
O1 Y1 Te2 98.59(15) . .
O3 Y1 Te2 27.53(11) . .
O2 Y1 Te2 87.70(11) 5_557 .
O7 Y1 Te2 119.38(15) 1_556 .
O3 Y1 Te2 102.00(11) 5_557 .
O4 Y1 Te2 43.45(11) . .
O2 Y1 Te1 98.57(12) 1_556 .
O5 Y1 Te1 161.26(12) 1_556 .
O1 Y1 Te1 26.79(15) . .
O3 Y1 Te1 83.64(11) . .
O2 Y1 Te1 118.99(11) 5_557 .
O7 Y1 Te1 97.87(12) 1_556 .
O3 Y1 Te1 46.45(11) 5_557 .
O4 Y1 Te1 84.29(11) . .
Te2 Y1 Te1 94.13(2) . .
O2 Y1 Y1 38.60(12) 1_556 5_558
O5 Y1 Y1 84.73(12) 1_556 5_558
O1 Y1 Y1 129.20(17) . 5_558
O3 Y1 Y1 103.96(12) . 5_558
O2 Y1 Y1 34.55(11) 5_557 5_558
O7 Y1 Y1 106.14(14) 1_556 5_558
O3 Y1 Y1 71.30(11) 5_557 5_558
O4 Y1 Y1 159.63(12) . 5_558
Te2 Y1 Y1 122.15(4) . 5_558
Te1 Y1 Y1 113.85(3) . 5_558
O2 Y1 Y1 108.87(13) 1_556 5_557
O5 Y1 Y1 123.30(13) 1_556 5_557
O1 Y1 Y1 84.09(14) . 5_557
O3 Y1 Y1 39.40(11) . 5_557
O2 Y1 Y1 67.27(11) 5_557 5_557
O7 Y1 Y1 156.59(13) 1_556 5_557
O3 Y1 Y1 36.92(11) 5_557 5_557
O4 Y1 Y1 95.98(11) . 5_557
Te2 Y1 Y1 65.64(2) . 5_557
Te1 Y1 Y1 58.76(2) . 5_557
Y1 Y1 Y1 86.54(3) 5_558 5_557
Te1 O1 Y1 119.67(18) . 7_565
Te1 O1 Y1 119.67(18) . .
Y1 O1 Y1 110.6(3) 7_565 .
Te1 O2 Y1 138.2(2) . 1_554
Te1 O2 Y1 114.7(2) . 5_557
Y1 O2 Y1 106.85(18) 1_554 5_557
Te2 O3 Y1 117.3(2) . .
Te2 O3 Y1 134.0(2) . 5_557
Y1 O3 Y1 103.68(17) . 5_557
Mo1 O4 Y1 124.2(2) . .
Mo1 O4 Te2 120.6(2) . .
Y1 O4 Te2 93.11(16) . .
Te2 O5 Y1 133.5(2) . 1_554
Te2 O6 Te2 132.2(3) 7 .
Mo1 O7 Y1 129.08(12) . 1_554
Mo1 O7 Y1 129.08(12) . 7_564
Y1 O7 Y1 101.0(2) 1_554 7_564

loop_
_geom_bond_atom_site_label_1
_geom_bond_atom_site_label_2
_geom_bond_distance
_geom_bond_site_symmetry_2
Te1 O2 1.875(4) .
Te1 O2 1.875(4) 7_565
Te1 O1 1.889(7) .
Te1 Y1 3.6420(10) 7_565
Te1 Y1 3.6420(10) .
Te2 O5 1.831(5) .
Te2 O3 1.888(5) .
Te2 O6 1.989(3) .
Te2 O4 2.500(5) .
Te2 Y1 3.6291(9) .
Mo1 O8 1.644(8) .
Mo1 O4 1.781(5) 7_565
Mo1 O4 1.781(5) .
Mo1 O7 1.785(6) .
Y1 O2 2.227(4) 1_556
Y1 O5 2.257(5) 1_556
Y1 O1 2.316(4) .
Y1 O3 2.351(5) .
Y1 O2 2.450(5) 5_557
Y1 O7 2.467(4) 1_556
Y1 O3 2.485(5) 5_557
Y1 O4 2.499(5) .
Y1 Y1 3.7589(15) 5_558
Y1 Y1 3.8037(15) 5_557
O1 Y1 2.316(4) 7_565
O2 Y1 2.227(4) 1_554
O2 Y1 2.450(5) 5_557
O3 Y1 2.485(5) 5_557
O5 Y1 2.257(5) 1_554
O6 Te2 1.989(3) 7
O7 Y1 2.467(4) 1_554
O7 Y1 2.467(4) 7_564
